data_7129342
loop_
_publ_author_name
'Liu, Tao'
'Yue, Yongkang'
'Zhai, Yunze'
'Guo, Zilong'
'Zhao, Wenjing'
'Yang, Xufeng'
'Chen, Dongdong'
'Yin, Caixia'

_publ_section_title
;
 Host--guest type multiple site fluorescent probe for GSH detection in
 living organisms
;
_journal_name_full 'Chemical Communications'
_journal_paper_doi 10.1039/D1CC05494E
_journal_year 2021
_chemical_formula_sum 'C14 H14 Cl N O3'
_chemical_formula_weight 279.71
_space_group_crystal_system monoclinic
_space_group_IT_number 14
_space_group_name_Hall '-P 2ybc'
_space_group_name_H-M_alt 'P 1 21/c 1'
_atom_sites_solution_hydrogens geom
_audit_creation_method SHELXL-2018/3
_audit_update_record
;
2021-09-27 deposited with the CCDC.	2021-11-29 downloaded from the CCDC.
;
_cell_angle_alpha 90
_cell_angle_beta 107.048(5)
_cell_angle_gamma 90
_cell_formula_units_Z 4
_cell_length_a 10.281(4)
_cell_length_b 13.526(5)
_cell_length_c 9.721(3)
_cell_measurement_reflns_used 4561
_cell_measurement_temperature 296(2)
_cell_measurement_theta_max 21.00
_cell_measurement_theta_min 3.10
_cell_volume 1292.4(8)
_computing_structure_refinement 'SHELXL-2018/3 (Sheldrick, 2018)'
_diffrn_ambient_temperature 296(2)
_diffrn_measured_fraction_theta_full 0.999
_diffrn_measured_fraction_theta_max 0.999
_diffrn_measurement_device_type 'Bruker APEX-II CCD'
_diffrn_radiation_type MoK\a
_diffrn_radiation_wavelength 0.71073
_diffrn_reflns_av_R_equivalents 0.0504
_diffrn_reflns_av_unetI/netI 0.0625
_diffrn_reflns_Laue_measured_fraction_full 0.999
_diffrn_reflns_Laue_measured_fraction_max 0.999
_diffrn_reflns_limit_h_max 6
_diffrn_reflns_limit_h_min -12
_diffrn_reflns_limit_k_max 16
_diffrn_reflns_limit_k_min -15
_diffrn_reflns_limit_l_max 11
_diffrn_reflns_limit_l_min -11
_diffrn_reflns_number 6682
_diffrn_reflns_point_group_measured_fraction_full 0.999
_diffrn_reflns_point_group_measured_fraction_max 0.999
_diffrn_reflns_theta_full 25.090
_diffrn_reflns_theta_max 25.090
_diffrn_reflns_theta_min 2.191
_exptl_absorpt_coefficient_mu 0.299
_exptl_absorpt_correction_T_max 0.7456
_exptl_absorpt_correction_T_min 0.6540
_exptl_absorpt_correction_type multi-scan
_exptl_absorpt_process_details 'SADABS 2014/5'
_exptl_crystal_colour red-brown
_exptl_crystal_density_diffrn 1.438
_exptl_crystal_description needle
_exptl_crystal_F_000 584
_exptl_crystal_size_max 0.300
_exptl_crystal_size_mid 0.100
_exptl_crystal_size_min 0.100
_refine_diff_density_max 0.523
_refine_diff_density_min -0.266
_refine_diff_density_rms 0.085
_refine_ls_extinction_method none
_refine_ls_goodness_of_fit_ref 1.030
_refine_ls_hydrogen_treatment constr
_refine_ls_matrix_type full
_refine_ls_number_parameters 175
_refine_ls_number_reflns 2301
_refine_ls_number_restraints 0
_refine_ls_restrained_S_all 1.030
_refine_ls_R_factor_all 0.1410
_refine_ls_R_factor_gt 0.0914
_refine_ls_shift/su_max 0.000
_refine_ls_shift/su_mean 0.000
_refine_ls_structure_factor_coef Fsqd
_refine_ls_weighting_details 'w=1/[\s^2^(Fo^2^)+(0.1104P)^2^+3.9897P] where P=(Fo^2^+2Fc^2^)/3'
_refine_ls_weighting_scheme calc
_refine_ls_wR_factor_gt 0.2277
_refine_ls_wR_factor_ref 0.2566
_reflns_Friedel_coverage 0.000
_reflns_number_gt 1451
_reflns_number_total 2301
_reflns_threshold_expression 'I > 2\s(I)'
_cod_data_source_file d1cc05494e2.cif
_cod_data_source_block 1
_cod_original_sg_symbol_H-M 'P 21/c'
_cod_database_code 7129342
_shelx_shelxl_version_number 2018/3
_shelx_space_group_comment
;
The symmetry employed for this shelxl refinement is uniquely defined
by the following loop, which should always be used as a source of
symmetry information in preference to the above space-group names.
They are only intended as comments.
;
_shelx_estimated_absorpt_t_min 0.916
_shelx_estimated_absorpt_t_max 0.971

loop_
_space_group_symop_operation_xyz
'x, y, z'
'-x, y+1/2, -z+1/2'
'-x, -y, -z'
'x, -y-1/2, z-1/2'

loop_
_atom_site_label
_atom_site_type_symbol
_atom_site_fract_x
_atom_site_fract_y
_atom_site_fract_z
_atom_site_U_iso_or_equiv
_atom_site_adp_type
_atom_site_occupancy
_atom_site_site_symmetry_order
_atom_site_calc_flag
_atom_site_refinement_flags_posn
_atom_site_refinement_flags_adp
_atom_site_refinement_flags_occupancy
_atom_site_disorder_assembly
_atom_site_disorder_group
Cl1 Cl 0.28730(17) 0.07644(11) 0.2628(2) 0.0579(6) Uani 1 1 d . . . . .
N1 N 0.7360(5) 0.2705(4) -0.0315(5) 0.0384(12) Uani 1 1 d . . . . .
C5 C 0.4683(5) 0.3061(4) 0.1434(6) 0.0335(13) Uani 1 1 d . . . . .
C1 C 0.6367(5) 0.2536(4) 0.0315(5) 0.0312(12) Uani 1 1 d . . . . .
C4 C 0.4342(5) 0.2089(4) 0.1658(6) 0.0323(12) Uani 1 1 d . . . . .
C3 C 0.5021(6) 0.1340(4) 0.1170(6) 0.0408(14) Uani 1 1 d . . . . .
H3 H 0.480034 0.068407 0.128107 0.049 Uiso 1 1 calc R U . . .
C8 C 0.2741(6) 0.2740(4) 0.2853(6) 0.0385(14) Uani 1 1 d . . . . .
C2 C 0.5989(6) 0.1546(4) 0.0542(6) 0.0419(14) Uani 1 1 d . . . . .
H2 H 0.643096 0.102503 0.024290 0.050 Uiso 1 1 calc R U . . .
C9 C 0.3076(6) 0.3748(5) 0.2593(6) 0.0408(14) Uani 1 1 d . . . . .
C7 C 0.3328(5) 0.1961(4) 0.2381(6) 0.0372(14) Uani 1 1 d . . . . .
C10 C 0.1740(6) 0.2677(5) 0.3692(7) 0.0488(16) Uani 1 1 d . . . . .
H10 H 0.141960 0.327565 0.393510 0.059 Uiso 1 1 calc R U . . .
C6 C 0.5670(5) 0.3297(4) 0.0777(6) 0.0364(13) Uani 1 1 d . . . . .
H6 H 0.586777 0.395431 0.064293 0.044 Uiso 1 1 calc R U . . .
C13 C 0.7801(7) 0.3714(5) -0.0513(7) 0.0550(18) Uani 1 1 d . . . . .
H13A H 0.702403 0.415365 -0.069208 0.066 Uiso 1 1 calc R U . . .
H13B H 0.812457 0.372758 -0.135500 0.066 Uiso 1 1 calc R U . . .
C11 C 0.8103(6) 0.1894(5) -0.0746(7) 0.0502(16) Uani 1 1 d . . . . .
H11A H 0.853797 0.214445 -0.143631 0.060 Uiso 1 1 calc R U . . .
H11B H 0.745658 0.139066 -0.122528 0.060 Uiso 1 1 calc R U . . .
C14 C 0.8902(7) 0.4089(5) 0.0754(8) 0.0583(19) Uani 1 1 d . . . . .
H14A H 0.862265 0.402008 0.160912 0.087 Uiso 1 1 calc R U . . .
H14B H 0.907279 0.477317 0.061051 0.087 Uiso 1 1 calc R U . . .
H14C H 0.971808 0.371379 0.085686 0.087 Uiso 1 1 calc R U . . .
C12 C 0.9168(7) 0.1422(6) 0.0480(7) 0.063(2) Uani 1 1 d . . . . .
H12A H 0.983746 0.190733 0.093608 0.094 Uiso 1 1 calc R U . . .
H12B H 0.959851 0.089342 0.011904 0.094 Uiso 1 1 calc R U . . .
H12C H 0.874834 0.116549 0.116630 0.094 Uiso 1 1 calc R U . . .
O1 O 0.4089(4) 0.3853(3) 0.1888(4) 0.0406(10) Uani 1 1 d . . . . .
O2 O 0.2652(4) 0.4456(3) 0.2916(5) 0.0591(13) Uani 1 1 d . . . . .
O3 O 0.1306(5) 0.1956(4) 0.4082(6) 0.0702(15) Uani 1 1 d . . . . .

loop_
_atom_site_aniso_label
_atom_site_aniso_U_11
_atom_site_aniso_U_22
_atom_site_aniso_U_33
_atom_site_aniso_U_23
_atom_site_aniso_U_13
_atom_site_aniso_U_12
Cl1 0.0608(11) 0.0390(9) 0.0800(13) 0.0085(8) 0.0301(9) -0.0063(8)
N1 0.039(3) 0.050(3) 0.030(3) -0.001(2) 0.015(2) 0.002(2)
C5 0.037(3) 0.026(3) 0.033(3) -0.005(2) 0.002(2) 0.004(2)
C1 0.029(3) 0.041(3) 0.022(3) -0.003(2) 0.004(2) -0.001(2)
C4 0.036(3) 0.025(3) 0.033(3) 0.001(2) 0.004(2) -0.004(2)
C3 0.039(3) 0.030(3) 0.051(4) 0.000(3) 0.009(3) 0.002(3)
C8 0.032(3) 0.044(3) 0.036(3) -0.002(3) 0.004(2) 0.001(3)
C2 0.036(3) 0.036(3) 0.049(4) -0.002(3) 0.006(3) 0.000(3)
C9 0.040(3) 0.048(4) 0.033(3) 0.000(3) 0.008(3) -0.016(3)
C7 0.033(3) 0.034(3) 0.039(3) 0.008(2) 0.002(3) -0.003(2)
C10 0.043(4) 0.056(4) 0.046(4) 0.001(3) 0.012(3) -0.003(3)
C6 0.035(3) 0.035(3) 0.040(3) -0.002(2) 0.013(3) -0.002(2)
C13 0.062(4) 0.059(4) 0.056(4) 0.020(3) 0.036(4) 0.001(3)
C11 0.048(4) 0.064(4) 0.044(4) -0.006(3) 0.022(3) 0.013(3)
C14 0.055(4) 0.054(4) 0.074(5) -0.001(4) 0.032(4) -0.011(3)
C12 0.048(4) 0.075(5) 0.064(5) -0.006(4) 0.013(3) 0.018(4)
O1 0.047(2) 0.027(2) 0.050(3) -0.0028(17) 0.018(2) -0.0008(17)
O2 0.054(3) 0.045(3) 0.091(4) 0.001(2) 0.041(3) 0.006(2)
O3 0.074(3) 0.073(3) 0.078(4) 0.000(3) 0.045(3) -0.016(3)

loop_
_atom_type_symbol
_atom_type_description
_atom_type_scat_dispersion_real
_atom_type_scat_dispersion_imag
_atom_type_scat_source
C C 0.0033 0.0016 'International Tables Vol C Tables 4.2.6.8 and 6.1.1.4'
H H 0.0000 0.0000 'International Tables Vol C Tables 4.2.6.8 and 6.1.1.4'
N N 0.0061 0.0033 'International Tables Vol C Tables 4.2.6.8 and 6.1.1.4'
O O 0.0106 0.0060 'International Tables Vol C Tables 4.2.6.8 and 6.1.1.4'
Cl Cl 0.1484 0.1585 'International Tables Vol C Tables 4.2.6.8 and 6.1.1.4'

loop_
_geom_angle_atom_site_label_1
_geom_angle_atom_site_label_2
_geom_angle_atom_site_label_3
_geom_angle
_geom_angle_site_symmetry_1
_geom_angle_site_symmetry_3
_geom_angle_publ_flag
C1 N1 C11 121.8(5) . . ?
C1 N1 C13 121.2(5) . . ?
C11 N1 C13 116.8(5) . . ?
O1 C5 C6 115.2(5) . . ?
O1 C5 C4 122.0(5) . . ?
C6 C5 C4 122.7(5) . . ?
N1 C1 C6 123.0(5) . . ?
N1 C1 C2 120.2(5) . . ?
C6 C1 C2 116.8(5) . . ?
C3 C4 C5 117.3(5) . . ?
C3 C4 C7 126.3(5) . . ?
C5 C4 C7 116.4(5) . . ?
C2 C3 C4 121.2(5) . . ?
C7 C8 C9 121.3(5) . . ?
C7 C8 C10 126.0(6) . . ?
C9 C8 C10 112.8(5) . . ?
C3 C2 C1 122.5(5) . . ?
O2 C9 O1 116.5(5) . . ?
O2 C9 C8 128.1(6) . . ?
O1 C9 C8 115.3(5) . . ?
C8 C7 C4 122.3(5) . . ?
C8 C7 Cl1 121.0(4) . . ?
C4 C7 Cl1 116.7(4) . . ?
O3 C10 C8 127.5(6) . . ?
C5 C6 C1 119.4(5) . . ?
N1 C13 C14 113.3(5) . . ?
N1 C11 C12 114.2(5) . . ?
C5 O1 C9 122.7(4) . . ?

loop_
_geom_bond_atom_site_label_1
_geom_bond_atom_site_label_2
_geom_bond_distance
_geom_bond_site_symmetry_2
_geom_bond_publ_flag
Cl1 C7 1.722(5) . ?
N1 C1 1.354(7) . ?
N1 C11 1.466(7) . ?
N1 C13 1.468(8) . ?
C5 O1 1.369(6) . ?
C5 C6 1.385(8) . ?
C5 C4 1.395(7) . ?
C1 C6 1.402(7) . ?
C1 C2 1.429(7) . ?
C4 C3 1.390(8) . ?
C4 C7 1.428(8) . ?
C3 C2 1.340(8) . ?
C8 C7 1.359(8) . ?
C8 C9 1.447(8) . ?
C8 C10 1.491(8) . ?
C9 O2 1.134(7) . ?
C9 O1 1.412(7) . ?
C10 O3 1.181(7) . ?
C13 C14 1.497(9) . ?
C11 C12 1.503(9) . ?
